data_7122727
loop_
_publ_author_name
'Zhang, Cai-Yan'
'Cao, Ke'
'Xu, Tao-Tao'
'Wu, Ji'
'Jiang, Lin-Hai'
'Yang, Junxiao'

_publ_section_title
;
 A facile approach for synthesis of nido-carborane fused oxazoles via one
 pot deboronation/cyclization of 9-amide-o-carboranes
;
_journal_name_full 'Chemical Communications'
_journal_paper_doi 10.1039/C8CC07728B
_journal_year 2018
_chemical_formula_moiety 'C9 H16 B9 N O'
_chemical_formula_sum 'C9 H16 B9 N O'
_chemical_formula_weight 251.52
_space_group_crystal_system triclinic
_space_group_IT_number 2
_space_group_name_Hall '-P 1'
_space_group_name_H-M_alt 'P -1'
_symmetry_space_group_name_Hall '-P 1'
_symmetry_space_group_name_H-M 'P -1'
_atom_sites_solution_hydrogens mixed
_atom_sites_solution_primary direct
_audit_creation_date 2018-04-27
_audit_creation_method
;
Olex2 1.2
(compiled 2018.04.26 svn.r3504 for OlexSys, GUI svn.r5492)
;
_audit_update_record
;
2018-07-02 deposited with the CCDC.
2018-12-12 downloaded from the CCDC.
;
_cell_angle_alpha 90.954(13)
_cell_angle_beta 90.958(13)
_cell_angle_gamma 105.754(16)
_cell_formula_units_Z 2
_cell_length_a 6.7060(12)
_cell_length_b 10.2830(19)
_cell_length_c 10.2838(14)
_cell_measurement_reflns_used 1038
_cell_measurement_temperature 290.38(10)
_cell_measurement_theta_max 27.0380
_cell_measurement_theta_min 3.8260
_cell_volume 682.2(2)
_computing_cell_refinement
;
CrysAlisPro, Agilent Technologies,
Version 1.171.37.33 (release 27-03-2014 CrysAlis171 .NET)
(compiled Mar 27 2014,17:12:48)
;
_computing_data_collection
;
CrysAlisPro, Agilent Technologies,
Version 1.171.37.33 (release 27-03-2014 CrysAlis171 .NET)
(compiled Mar 27 2014,17:12:48)
;
_computing_data_reduction
;
CrysAlisPro, Agilent Technologies,
Version 1.171.37.33 (release 27-03-2014 CrysAlis171 .NET)
(compiled Mar 27 2014,17:12:48)
;
_computing_molecular_graphics 'Olex2 (Dolomanov et al., 2009)'
_computing_publication_material 'Olex2 (Dolomanov et al., 2009)'
_computing_structure_refinement 'ShelXL (Sheldrick, 2015)'
_computing_structure_solution 'ShelXS (Sheldrick, 2008)'
_diffrn_ambient_environment air
_diffrn_ambient_temperature 290.38(10)
_diffrn_detector 'CCD plate'
_diffrn_detector_area_resol_mean 16.0733
_diffrn_detector_type Eos
_diffrn_measured_fraction_theta_full 0.998
_diffrn_measured_fraction_theta_max 0.998
_diffrn_measurement_details
;
#__ type_ start__ end____ width___ exp.time_
  1 omega   -1.00   26.00   1.5000    3.0000
omega____ theta____ kappa____ phi______ frames
    -       22.7867   57.0000   30.0000 18

#__ type_ start__ end____ width___ exp.time_
  2 omega   16.00   53.50   1.5000    3.0000
omega____ theta____ kappa____ phi______ frames
    -       22.7867   57.0000 -120.0000 25

#__ type_ start__ end____ width___ exp.time_
  3 omega  -48.00   43.50   1.5000    3.0000
omega____ theta____ kappa____ phi______ frames
    -       22.7867  -77.0000   30.0000 61

#__ type_ start__ end____ width___ exp.time_
  4 omega   -5.00   25.00   1.5000    3.0000
omega____ theta____ kappa____ phi______ frames
    -      -19.5055  -99.0000   30.0000 20

#__ type_ start__ end____ width___ exp.time_
  5 omega  -48.00   45.00   1.5000    3.0000
omega____ theta____ kappa____ phi______ frames
    -       22.7867  -57.0000  120.0000 62

#__ type_ start__ end____ width___ exp.time_
  6 omega  -45.00   45.00   1.5000    3.0000
omega____ theta____ kappa____ phi______ frames
    -       22.7867  -57.0000 -120.0000 60
;
_diffrn_measurement_device 'four-circle diffractometer'
_diffrn_measurement_device_type 'SuperNova, Dual, Cu at zero, Eos'
_diffrn_measurement_method '\w scans'
_diffrn_orient_matrix_UB_11 0.1034335000
_diffrn_orient_matrix_UB_12 0.0335758000
_diffrn_orient_matrix_UB_13 0.0193858000
_diffrn_orient_matrix_UB_21 0.0317928000
_diffrn_orient_matrix_UB_22 -0.0577205000
_diffrn_orient_matrix_UB_23 -0.0192380000
_diffrn_orient_matrix_UB_31 0.0193497000
_diffrn_orient_matrix_UB_32 0.0260786000
_diffrn_orient_matrix_UB_33 -0.0633633000
_diffrn_radiation_monochromator mirror
_diffrn_radiation_probe x-ray
_diffrn_radiation_type MoK\a
_diffrn_radiation_wavelength 0.71073
_diffrn_reflns_av_R_equivalents 0.0233
_diffrn_reflns_av_unetI/netI 0.0498
_diffrn_reflns_Laue_measured_fraction_full 0.998
_diffrn_reflns_Laue_measured_fraction_max 0.998
_diffrn_reflns_limit_h_max 8
_diffrn_reflns_limit_h_min -8
_diffrn_reflns_limit_k_max 12
_diffrn_reflns_limit_k_min -12
_diffrn_reflns_limit_l_max 12
_diffrn_reflns_limit_l_min -12
_diffrn_reflns_number 4266
_diffrn_reflns_point_group_measured_fraction_full 0.998
_diffrn_reflns_point_group_measured_fraction_max 0.998
_diffrn_reflns_theta_full 25.242
_diffrn_reflns_theta_max 26.021
_diffrn_reflns_theta_min 3.691
_diffrn_source 'SuperNova (Mo) X-ray Source'
_exptl_absorpt_coefficient_mu 0.066
_exptl_absorpt_correction_T_max 1.00000
_exptl_absorpt_correction_T_min 0.89351
_exptl_absorpt_correction_type multi-scan
_exptl_absorpt_process_details
;
CrysAlisPro, Agilent Technologies,
Version 1.171.37.33 (release 27-03-2014 CrysAlis171 .NET)
(compiled Mar 27 2014,17:12:48)
Empirical absorption correction using spherical harmonics,
 implemented in SCALE3 ABSPACK scaling algorithm.
;
_exptl_crystal_colour 'clear light colourless'
_exptl_crystal_colour_lustre clear
_exptl_crystal_colour_modifier light
_exptl_crystal_colour_primary colourless
_exptl_crystal_density_diffrn 1.224
_exptl_crystal_description block
_exptl_crystal_F_000 260
_exptl_crystal_size_max 0.21
_exptl_crystal_size_mid 0.14
_exptl_crystal_size_min 0.12
_refine_diff_density_max 0.253
_refine_diff_density_min -0.269
_refine_diff_density_rms 0.044
_refine_ls_extinction_method none
_refine_ls_goodness_of_fit_ref 1.062
_refine_ls_hydrogen_treatment mixed
_refine_ls_matrix_type full
_refine_ls_number_parameters 201
_refine_ls_number_reflns 2680
_refine_ls_number_restraints 0
_refine_ls_restrained_S_all 1.062
_refine_ls_R_factor_all 0.0863
_refine_ls_R_factor_gt 0.0602
_refine_ls_shift/su_max 0.000
_refine_ls_shift/su_mean 0.000
_refine_ls_structure_factor_coef Fsqd
_refine_ls_weighting_details 'w=1/[\s^2^(Fo^2^)+(0.0561P)^2^+0.3490P] where P=(Fo^2^+2Fc^2^)/3'
_refine_ls_weighting_scheme calc
_refine_ls_wR_factor_gt 0.1460
_refine_ls_wR_factor_ref 0.1676
_reflns_Friedel_coverage 0.000
_reflns_number_gt 1877
_reflns_number_total 2680
_reflns_threshold_expression 'I > 2\s(I)'
_cod_data_source_file c8cc07728b2.cif
_cod_data_source_block zcy_087
_cod_original_cell_volume 682.3(2)
_cod_database_code 7122727
_shelx_shelxl_version_number 2014/7
_shelx_space_group_comment
;
The symmetry employed for this shelxl refinement is uniquely defined
by the following loop, which should always be used as a source of
symmetry information in preference to the above space-group names.
They are only intended as comments.
;
_reflns_odcompleteness_completeness 99.78
_reflns_odcompleteness_iscentric 1
_reflns_odcompleteness_theta 26.32
_olex2_refinement_description
;
1. Fixed Uiso
 At 1.2 times of:
  All B(H) groups, All C(H) groups, All N(H) groups
2.a Aromatic/amide H refined with riding coordinates:
 N1(H1), C14(H14), C15(H15), C16(H16), C17(H17), C18(H18)
2.b Boron cage BH refined with riding coordinates:
 B1(H1A), B2(H2), B3(H3), B4(H4), B5(H5)
;
_olex2_date_sample_data_collection 2017-06-16
_olex2_submission_special_instructions 'No special instructions were received'

loop_
_space_group_symop_operation_xyz
'x, y, z'
'-x, -y, -z'

loop_
_atom_site_label
_atom_site_type_symbol
_atom_site_fract_x
_atom_site_fract_y
_atom_site_fract_z
_atom_site_U_iso_or_equiv
_atom_site_adp_type
_atom_site_occupancy
_atom_site_site_symmetry_order
_atom_site_calc_flag
_atom_site_refinement_flags_posn
O1 O 0.1718(2) 0.82246(16) 0.92821(14) 0.0390(4) Uani 1 1 d .
N1 N 0.2912(3) 0.6725(2) 1.03505(18) 0.0402(5) Uani 1 1 d .
H1 H 0.3108 0.6283 1.1022 0.048 Uiso 1 1 calc R
C7 C 0.4602(4) 0.6990(3) 0.6097(2) 0.0486(7) Uani 1 1 d .
H7 H 0.490(4) 0.695(3) 0.515(3) 0.062(8) Uiso 1 1 d .
C8 C 0.3111(4) 0.5653(3) 0.6595(3) 0.0499(7) Uani 1 1 d .
H8 H 0.250(4) 0.491(3) 0.585(3) 0.063(8) Uiso 1 1 d .
C12 C 0.1911(3) 0.7645(2) 1.0384(2) 0.0344(5) Uani 1 1 d .
C13 C 0.0940(4) 0.8040(2) 1.1535(2) 0.0362(5) Uani 1 1 d .
C14 C -0.0631(4) 0.8669(2) 1.1377(2) 0.0431(6) Uani 1 1 d .
H14 H -0.1010 0.8877 1.0548 0.052 Uiso 1 1 calc R
C15 C -0.1632(5) 0.8987(3) 1.2447(3) 0.0538(7) Uani 1 1 d .
H15 H -0.2694 0.9401 1.2339 0.065 Uiso 1 1 calc R
C16 C -0.1059(5) 0.8693(3) 1.3676(3) 0.0605(8) Uani 1 1 d .
H16 H -0.1732 0.8914 1.4396 0.073 Uiso 1 1 calc R
C17 C 0.0507(5) 0.8072(3) 1.3845(3) 0.0637(8) Uani 1 1 d .
H17 H 0.0892 0.7878 1.4677 0.076 Uiso 1 1 calc R
C18 C 0.1502(4) 0.7739(3) 1.2774(2) 0.0523(7) Uani 1 1 d .
H18 H 0.2550 0.7313 1.2886 0.063 Uiso 1 1 calc R
B1 B 0.6191(4) 0.6515(3) 0.8453(3) 0.0416(7) Uani 1 1 d .
H1A H 0.7433 0.6371 0.9100 0.050 Uiso 1 1 calc R
B2 B 0.5454(4) 0.8072(3) 0.8447(3) 0.0380(6) Uani 1 1 d .
H2 H 0.6245 0.8945 0.9072 0.046 Uiso 1 1 calc R
B3 B 0.6710(5) 0.7613(3) 0.7122(3) 0.0439(7) Uani 1 1 d .
H3 H 0.8309 0.8140 0.6869 0.053 Uiso 1 1 calc R
B4 B 0.5721(5) 0.5867(3) 0.6849(3) 0.0482(7) Uani 1 1 d .
H4 H 0.6660 0.5273 0.6381 0.058 Uiso 1 1 calc R
B5 B 0.3962(5) 0.5163(3) 0.8039(3) 0.0464(7) Uani 1 1 d .
H5 H 0.3800 0.4132 0.8381 0.056 Uiso 1 1 calc R
B6 B 0.3700(4) 0.6505(3) 0.9016(3) 0.0370(6) Uani 1 1 d .
B9 B 0.1796(5) 0.5860(3) 0.7799(3) 0.0450(7) Uani 1 1 d .
H9 H 0.021(4) 0.519(3) 0.805(2) 0.059(8) Uiso 1 1 d .
B10 B 0.2707(4) 0.7669(3) 0.8197(3) 0.0365(6) Uani 1 1 d .
B11 B 0.4567(5) 0.8326(3) 0.6889(3) 0.0461(7) Uani 1 1 d .
H11 H 0.474(4) 0.931(3) 0.642(2) 0.051(7) Uiso 1 1 d .
H10 H 0.192(6) 0.743(4) 0.728(4) 0.115(13) Uiso 1 1 d .

loop_
_atom_site_aniso_label
_atom_site_aniso_U_11
_atom_site_aniso_U_22
_atom_site_aniso_U_33
_atom_site_aniso_U_23
_atom_site_aniso_U_13
_atom_site_aniso_U_12
O1 0.0441(10) 0.0443(10) 0.0338(9) 0.0031(7) 0.0059(7) 0.0202(8)
N1 0.0471(12) 0.0434(12) 0.0368(11) 0.0125(9) 0.0109(9) 0.0223(10)
C7 0.0509(16) 0.0656(18) 0.0315(13) 0.0005(12) 0.0070(11) 0.0192(13)
C8 0.0464(16) 0.0552(17) 0.0455(15) -0.0140(13) 0.0005(12) 0.0102(12)
C12 0.0329(12) 0.0350(12) 0.0351(12) 0.0023(10) 0.0029(9) 0.0087(9)
C13 0.0415(14) 0.0320(12) 0.0343(12) 0.0000(9) 0.0057(10) 0.0085(10)
C14 0.0512(15) 0.0366(13) 0.0436(14) 0.0013(11) 0.0091(11) 0.0152(11)
C15 0.0612(18) 0.0428(15) 0.0627(18) 0.0019(13) 0.0246(14) 0.0217(13)
C16 0.077(2) 0.0529(17) 0.0489(17) -0.0082(13) 0.0274(15) 0.0126(15)
C17 0.082(2) 0.076(2) 0.0342(15) -0.0022(14) 0.0066(14) 0.0233(18)
C18 0.0567(17) 0.0648(18) 0.0398(14) -0.0022(12) 0.0005(12) 0.0243(14)
B1 0.0383(16) 0.0469(16) 0.0425(15) 0.0021(12) 0.0061(12) 0.0164(13)
B2 0.0351(15) 0.0375(14) 0.0394(15) 0.0011(11) 0.0027(11) 0.0060(11)
B3 0.0360(15) 0.0541(18) 0.0409(16) 0.0025(13) 0.0096(12) 0.0104(13)
B4 0.0469(18) 0.0539(18) 0.0488(17) -0.0023(14) 0.0062(14) 0.0220(14)
B5 0.0485(18) 0.0388(16) 0.0542(18) 0.0002(13) 0.0095(14) 0.0151(13)
B6 0.0353(15) 0.0363(14) 0.0414(15) 0.0044(11) 0.0073(11) 0.0128(11)
B9 0.0386(16) 0.0429(16) 0.0503(17) -0.0092(13) 0.0033(13) 0.0064(13)
B10 0.0380(15) 0.0431(15) 0.0307(14) -0.0010(11) 0.0028(11) 0.0150(12)
B11 0.0503(18) 0.0516(18) 0.0396(16) 0.0090(13) 0.0091(13) 0.0185(14)

loop_
_atom_type_symbol
_atom_type_description
_atom_type_scat_dispersion_real
_atom_type_scat_dispersion_imag
_atom_type_scat_source
C C 0.0033 0.0016 'International Tables Vol C Tables 4.2.6.8 and 6.1.1.4'
H H 0.0000 0.0000 'International Tables Vol C Tables 4.2.6.8 and 6.1.1.4'
B B 0.0013 0.0007 'International Tables Vol C Tables 4.2.6.8 and 6.1.1.4'
N N 0.0061 0.0033 'International Tables Vol C Tables 4.2.6.8 and 6.1.1.4'
O O 0.0106 0.0060 'International Tables Vol C Tables 4.2.6.8 and 6.1.1.4'

loop_
_geom_angle_atom_site_label_1
_geom_angle_atom_site_label_2
_geom_angle_atom_site_label_3
_geom_angle
C12 O1 B10 111.69(17)
C12 N1 H1 123.2
C12 N1 B6 113.56(19)
B6 N1 H1 123.2
C8 C7 H7 113.1(16)
C8 C7 B3 112.5(2)
C8 C7 B4 62.79(18)
C8 C7 B11 115.3(2)
B3 C7 H7 116.3(17)
B3 C7 B4 61.17(17)
B4 C7 H7 106.4(15)
B11 C7 H7 125.1(16)
B11 C7 B3 65.58(18)
B11 C7 B4 117.6(2)
C7 C8 H8 114.2(15)
C7 C8 B4 63.19(17)
C7 C8 B5 112.3(2)
C7 C8 B9 114.1(2)
B4 C8 H8 111.2(15)
B5 C8 H8 119.2(14)
B5 C8 B4 60.92(17)
B9 C8 H8 122.2(15)
B9 C8 B4 117.7(2)
B9 C8 B5 66.20(18)
O1 C12 C13 118.34(19)
N1 C12 O1 116.41(19)
N1 C12 C13 125.2(2)
C14 C13 C12 119.3(2)
C18 C13 C12 121.0(2)
C18 C13 C14 119.6(2)
C13 C14 H14 120.0
C15 C14 C13 120.0(2)
C15 C14 H14 120.0
C14 C15 H15 120.0
C16 C15 C14 120.0(3)
C16 C15 H15 120.0
C15 C16 H16 119.8
C15 C16 C17 120.4(2)
C17 C16 H16 119.8
C16 C17 H17 120.1
C16 C17 C18 119.8(3)
C18 C17 H17 120.1
C13 C18 H18 120.0
C17 C18 C13 120.1(3)
C17 C18 H18 120.0
B2 B1 H1A 122.0
B3 B1 H1A 122.0
B3 B1 B2 58.34(15)
B3 B1 B5 108.0(2)
B3 B1 B6 107.16(19)
B4 B1 H1A 124.4
B4 B1 B2 105.1(2)
B4 B1 B3 59.59(17)
B4 B1 B5 58.82(17)
B4 B1 B6 104.1(2)
B5 B1 H1A 121.7
B5 B1 B2 108.4(2)
B6 B1 H1A 122.8
B6 B1 B2 61.59(15)
B6 B1 B5 58.66(16)
B1 B2 H2 122.0
B1 B2 B6 58.55(15)
B3 B2 B1 59.90(15)
B3 B2 H2 120.2
B3 B2 B6 106.0(2)
B3 B2 B10 112.6(2)
B3 B2 B11 62.01(16)
B6 B2 H2 125.2
B10 B2 B1 108.07(19)
B10 B2 H2 119.7
B10 B2 B6 57.52(15)
B11 B2 B1 109.4(2)
B11 B2 H2 120.0
B11 B2 B6 106.4(2)
B11 B2 B10 63.37(16)
C7 B3 B1 103.3(2)
C7 B3 B2 99.13(19)
C7 B3 H3 128.4
C7 B3 B4 59.56(17)
C7 B3 B11 53.77(16)
B1 B3 H3 121.1
B1 B3 B11 108.7(2)
B2 B3 B1 61.76(15)
B2 B3 H3 123.4
B2 B3 B4 108.1(2)
B2 B3 B11 59.27(15)
B4 B3 B1 60.00(17)
B4 B3 H3 121.0
B4 B3 B11 106.2(2)
B11 B3 H3 123.1
C7 B4 B1 103.4(2)
C7 B4 B3 59.27(17)
C7 B4 H4 126.4
C7 B4 B5 103.7(2)
C8 B4 C7 54.02(16)
C8 B4 B1 104.1(2)
C8 B4 B3 103.8(2)
C8 B4 H4 126.0
C8 B4 B5 59.42(17)
B1 B4 H4 123.0
B3 B4 B1 60.40(17)
B3 B4 H4 121.0
B5 B4 B1 61.27(17)
B5 B4 B3 110.6(2)
B5 B4 H4 120.6
C8 B5 B1 103.3(2)
C8 B5 B4 59.66(17)
C8 B5 H5 128.5
C8 B5 B6 98.22(19)
C8 B5 B9 53.25(15)
B1 B5 H5 121.5
B1 B5 B9 108.2(2)
B4 B5 B1 59.91(17)
B4 B5 H5 121.6
B4 B5 B6 106.3(2)
B4 B5 B9 105.6(2)
B6 B5 B1 60.42(16)
B6 B5 H5 124.5
B6 B5 B9 59.48(16)
B9 B5 H5 123.2
N1 B6 B1 132.6(2)
N1 B6 B2 110.5(2)
N1 B6 B5 138.3(2)
N1 B6 B9 116.1(2)
N1 B6 B10 97.35(18)
B1 B6 B2 59.86(15)
B5 B6 B1 60.92(16)
B5 B6 B2 108.85(19)
B5 B6 B9 61.91(17)
B9 B6 B1 110.5(2)
B9 B6 B2 108.66(19)
B10 B6 B1 111.34(19)
B10 B6 B2 60.04(15)
B10 B6 B5 114.1(2)
B10 B6 B9 63.06(16)
C8 B9 B5 60.54(17)
C8 B9 B6 103.0(2)
C8 B9 H9 125.7(13)
C8 B9 B10 104.6(2)
B5 B9 H9 116.9(13)
B5 B9 B10 107.2(2)
B6 B9 B5 58.61(16)
B6 B9 H9 121.4(13)
B6 B9 B10 58.00(15)
B10 B9 H9 124.3(13)
O1 B10 B2 110.9(2)
O1 B10 B6 100.98(18)
O1 B10 B9 118.7(2)
O1 B10 B11 137.9(2)
O1 B10 H10 120(2)
B2 B10 B9 107.35(19)
B2 B10 B11 57.27(15)
B2 B10 H10 125(2)
B6 B10 B2 62.44(15)
B6 B10 B9 58.94(16)
B6 B10 B11 105.53(19)
B6 B10 H10 122(2)
B9 B10 B11 103.04(19)
B9 B10 H10 66(2)
B11 B10 H10 71(2)
C7 B11 B2 103.9(2)
C7 B11 B3 60.65(17)
C7 B11 B10 102.8(2)
C7 B11 H11 122.9(13)
B2 B11 B3 58.72(16)
B2 B11 B10 59.36(15)
B2 B11 H11 126.4(13)
B3 B11 B10 106.85(19)
B3 B11 H11 122.2(13)
B10 B11 H11 124.1(13)

loop_
_geom_bond_atom_site_label_1
_geom_bond_atom_site_label_2
_geom_bond_distance
O1 C12 1.310(3)
O1 B10 1.490(3)
N1 H1 0.8600
N1 C12 1.301(3)
N1 B6 1.514(3)
C7 H7 0.99(3)
C7 C8 1.564(4)
C7 B3 1.719(4)
C7 B4 1.724(4)
C7 B11 1.591(4)
C8 H8 1.07(3)
C8 B4 1.718(4)
C8 B5 1.714(4)
C8 B9 1.577(4)
C12 C13 1.464(3)
C13 C14 1.388(3)
C13 C18 1.386(3)
C14 H14 0.9300
C14 C15 1.378(3)
C15 H15 0.9300
C15 C16 1.377(4)
C16 H16 0.9300
C16 C17 1.379(4)
C17 H17 0.9300
C17 C18 1.383(4)
C18 H18 0.9300
B1 H1A 1.1000
B1 B2 1.799(4)
B1 B3 1.767(4)
B1 B4 1.760(4)
B1 B5 1.783(4)
B1 B6 1.775(4)
B2 H2 1.1000
B2 B3 1.738(4)
B2 B6 1.830(4)
B2 B10 1.788(4)
B2 B11 1.748(4)
B3 H3 1.1000
B3 B4 1.752(4)
B3 B11 1.796(4)
B4 H4 1.1000
B4 B5 1.740(4)
B5 H5 1.1000
B5 B6 1.743(4)
B5 B9 1.801(4)
B6 B9 1.759(4)
B6 B10 1.741(4)
B9 H9 1.13(3)
B9 B10 1.830(4)
B10 B11 1.858(4)
B10 H10 1.07(4)
B11 H11 1.11(2)

loop_
_geom_torsion_atom_site_label_1
_geom_torsion_atom_site_label_2
_geom_torsion_atom_site_label_3
_geom_torsion_atom_site_label_4
_geom_torsion
O1 C12 C13 C14 19.4(3)
O1 C12 C13 C18 -163.5(2)
O1 B10 B11 C7 -175.7(3)
O1 B10 B11 B2 85.6(3)
O1 B10 B11 B3 121.5(3)
N1 C12 C13 C14 -158.4(2)
N1 C12 C13 C18 18.7(4)
N1 B6 B9 C8 -175.9(2)
N1 B6 B9 B5 -132.9(2)
N1 B6 B9 B10 84.9(2)
N1 B6 B10 O1 1.4(2)
N1 B6 B10 B2 109.4(2)
N1 B6 B10 B9 -115.6(2)
N1 B6 B10 B11 148.3(2)
C7 C8 B4 B1 96.5(2)
C7 C8 B4 B3 34.10(18)
C7 C8 B4 B5 140.2(2)
C7 C8 B5 B1 4.5(3)
C7 C8 B5 B4 -38.2(2)
C7 C8 B5 B6 66.0(2)
C7 C8 B5 B9 107.5(2)
C7 C8 B9 B5 -104.9(2)
C7 C8 B9 B6 -63.0(3)
C7 C8 B9 B10 -3.1(3)
C7 B3 B4 C8 -31.85(17)
C7 B3 B4 B1 -130.4(2)
C7 B3 B4 B5 -94.0(2)
C7 B3 B11 B2 131.6(2)
C7 B3 B11 B10 95.5(2)
C7 B4 B5 C8 32.25(19)
C7 B4 B5 B1 -98.0(2)
C7 B4 B5 B6 -57.8(3)
C7 B4 B5 B9 4.3(3)
C8 C7 B3 B1 -5.1(3)
C8 C7 B3 B2 -68.1(2)
C8 C7 B3 B4 37.6(2)
C8 C7 B3 B11 -108.7(2)
C8 C7 B4 B1 -97.8(2)
C8 C7 B4 B3 -140.7(2)
C8 C7 B4 B5 -34.6(2)
C8 C7 B11 B2 63.3(3)
C8 C7 B11 B3 104.5(2)
C8 C7 B11 B10 2.1(3)
C8 B4 B5 B1 -130.3(2)
C8 B4 B5 B6 -90.1(2)
C8 B4 B5 B9 -27.95(19)
C8 B5 B6 N1 136.8(3)
C8 B5 B6 B1 -100.6(2)
C8 B5 B6 B2 -63.5(2)
C8 B5 B6 B9 38.11(18)
C8 B5 B6 B10 1.3(3)
C8 B5 B9 B6 -130.3(2)
C8 B5 B9 B10 -97.4(2)
C8 B9 B10 O1 178.0(2)
C8 B9 B10 B2 -55.3(2)
C8 B9 B10 B6 -96.4(2)
C8 B9 B10 B11 4.1(3)
C12 O1 B10 B2 -65.8(2)
C12 O1 B10 B6 -1.3(2)
C12 O1 B10 B9 59.2(3)
C12 O1 B10 B11 -129.7(3)
C12 N1 B6 B1 126.8(3)
C12 N1 B6 B2 59.5(3)
C12 N1 B6 B5 -141.0(3)
C12 N1 B6 B9 -64.8(3)
C12 N1 B6 B10 -1.3(3)
C12 C13 C14 C15 176.8(2)
C12 C13 C18 C17 -177.4(2)
C13 C14 C15 C16 0.7(4)
C14 C13 C18 C17 -0.3(4)
C14 C15 C16 C17 -0.4(4)
C15 C16 C17 C18 -0.2(5)
C16 C17 C18 C13 0.6(5)
C18 C13 C14 C15 -0.3(4)
B1 B2 B3 C7 100.3(2)
B1 B2 B3 B4 39.48(19)
B1 B2 B3 B11 137.9(2)
B1 B2 B6 N1 128.2(2)
B1 B2 B6 B5 -37.61(19)
B1 B2 B6 B9 -103.4(2)
B1 B2 B6 B10 -145.1(2)
B1 B2 B10 O1 122.6(2)
B1 B2 B10 B6 30.87(18)
B1 B2 B10 B9 -8.5(2)
B1 B2 B10 B11 -103.1(2)
B1 B2 B11 C7 4.2(3)
B1 B2 B11 B3 -37.9(2)
B1 B2 B11 B10 101.0(2)
B1 B3 B4 C7 130.4(2)
B1 B3 B4 C8 98.6(2)
B1 B3 B4 B5 36.4(2)
B1 B3 B11 C7 -93.1(2)
B1 B3 B11 B2 38.5(2)
B1 B3 B11 B10 2.4(3)
B1 B4 B5 C8 130.3(2)
B1 B4 B5 B6 40.19(19)
B1 B4 B5 B9 102.3(2)
B1 B5 B6 N1 -122.6(3)
B1 B5 B6 B2 37.15(18)
B1 B5 B6 B9 138.7(2)
B1 B5 B6 B10 102.0(2)
B1 B5 B9 C8 93.2(2)
B1 B5 B9 B6 -37.14(19)
B1 B5 B9 B10 -4.2(3)
B1 B6 B9 C8 -5.0(3)
B1 B6 B9 B5 37.98(19)
B1 B6 B9 B10 -104.2(2)
B1 B6 B10 O1 -140.1(2)
B1 B6 B10 B2 -32.07(19)
B1 B6 B10 B9 102.9(2)
B1 B6 B10 B11 6.8(3)
B2 B1 B3 C7 -93.3(2)
B2 B1 B3 B4 -135.7(2)
B2 B1 B3 B11 -37.4(2)
B2 B1 B4 C7 -4.3(2)
B2 B1 B4 C8 -60.1(2)
B2 B1 B4 B3 37.97(18)
B2 B1 B4 B5 -102.7(2)
B2 B1 B5 C8 54.2(2)
B2 B1 B5 B4 96.8(2)
B2 B1 B5 B6 -37.79(18)
B2 B1 B5 B9 -1.1(3)
B2 B1 B6 N1 -90.9(3)
B2 B1 B6 B5 138.6(2)
B2 B1 B6 B9 100.2(2)
B2 B1 B6 B10 32.13(19)
B2 B3 B4 C7 90.1(2)
B2 B3 B4 C8 58.3(2)
B2 B3 B4 B1 -40.30(19)
B2 B3 B4 B5 -3.9(3)
B2 B3 B11 C7 -131.6(2)
B2 B3 B11 B10 -36.19(19)
B2 B6 B9 C8 59.0(2)
B2 B6 B9 B5 101.9(2)
B2 B6 B9 B10 -40.29(17)
B2 B6 B10 O1 -108.0(2)
B2 B6 B10 B9 135.00(19)
B2 B6 B10 B11 38.91(18)
B2 B10 B11 C7 98.8(2)
B2 B10 B11 B3 35.90(19)
B3 C7 C8 B4 -36.9(2)
B3 C7 C8 B5 0.3(3)
B3 C7 C8 B9 73.2(3)
B3 C7 B4 C8 140.7(2)
B3 C7 B4 B1 42.90(19)
B3 C7 B4 B5 106.1(2)
B3 C7 B11 B2 -41.15(18)
B3 C7 B11 B10 -102.3(2)
B3 B1 B2 B6 136.7(2)
B3 B1 B2 B10 106.2(2)
B3 B1 B2 B11 38.8(2)
B3 B1 B4 C7 -42.29(19)
B3 B1 B4 C8 -98.0(2)
B3 B1 B4 B5 -140.7(2)
B3 B1 B5 C8 -7.5(2)
B3 B1 B5 B4 35.07(19)
B3 B1 B5 B6 -99.5(2)
B3 B1 B5 B9 -62.8(2)
B3 B1 B6 N1 -128.6(3)
B3 B1 B6 B2 -37.66(19)
B3 B1 B6 B5 101.0(2)
B3 B1 B6 B9 62.6(3)
B3 B1 B6 B10 -5.5(3)
B3 B2 B6 N1 166.30(19)
B3 B2 B6 B1 38.12(19)
B3 B2 B6 B5 0.5(3)
B3 B2 B6 B9 -65.3(2)
B3 B2 B6 B10 -107.0(2)
B3 B2 B10 O1 -173.20(19)
B3 B2 B10 B6 95.1(2)
B3 B2 B10 B9 55.7(2)
B3 B2 B10 B11 -38.9(2)
B3 B2 B11 C7 42.2(2)
B3 B2 B11 B10 138.9(2)
B3 B4 B5 C8 94.2(2)
B3 B4 B5 B1 -36.1(2)
B3 B4 B5 B6 4.1(3)
B3 B4 B5 B9 66.2(3)
B4 C7 C8 B5 37.3(2)
B4 C7 C8 B9 110.1(2)
B4 C7 B3 B1 -42.66(18)
B4 C7 B3 B2 -105.6(2)
B4 C7 B3 B11 -146.2(2)
B4 C7 B11 B2 -7.8(3)
B4 C7 B11 B3 33.3(2)
B4 C7 B11 B10 -69.0(3)
B4 C8 B5 B1 42.72(19)
B4 C8 B5 B6 104.1(2)
B4 C8 B5 B9 145.7(2)
B4 C8 B9 B5 -33.8(2)
B4 C8 B9 B6 8.1(3)
B4 C8 B9 B10 68.0(3)
B4 B1 B2 B3 -38.56(19)
B4 B1 B2 B6 98.1(2)
B4 B1 B2 B10 67.6(2)
B4 B1 B2 B11 0.3(3)
B4 B1 B3 C7 42.42(18)
B4 B1 B3 B2 135.7(2)
B4 B1 B3 B11 98.3(2)
B4 B1 B5 C8 -42.58(18)
B4 B1 B5 B6 -134.6(2)
B4 B1 B5 B9 -97.9(2)
B4 B1 B6 N1 169.4(2)
B4 B1 B6 B2 -99.7(2)
B4 B1 B6 B5 38.91(19)
B4 B1 B6 B9 0.5(3)
B4 B1 B6 B10 -67.6(2)
B4 B3 B11 C7 -29.93(19)
B4 B3 B11 B2 101.7(2)
B4 B3 B11 B10 65.5(2)
B4 B5 B6 N1 -162.6(3)
B4 B5 B6 B1 -39.94(19)
B4 B5 B6 B2 -2.8(3)
B4 B5 B6 B9 98.8(2)
B4 B5 B6 B10 62.0(3)
B4 B5 B9 C8 30.3(2)
B4 B5 B9 B6 -100.0(2)
B4 B5 B9 B10 -67.0(2)
B5 C8 B4 C7 -140.2(2)
B5 C8 B4 B1 -43.62(19)
B5 C8 B4 B3 -106.1(2)
B5 C8 B9 B6 41.90(19)
B5 C8 B9 B10 101.8(2)
B5 B1 B2 B3 -100.2(2)
B5 B1 B2 B6 36.51(18)
B5 B1 B2 B10 6.0(2)
B5 B1 B2 B11 -61.3(2)
B5 B1 B3 C7 7.7(2)
B5 B1 B3 B2 101.0(2)
B5 B1 B3 B4 -34.75(19)
B5 B1 B3 B11 63.5(3)
B5 B1 B4 C7 98.4(2)
B5 B1 B4 C8 42.63(19)
B5 B1 B4 B3 140.7(2)
B5 B1 B6 N1 130.5(3)
B5 B1 B6 B2 -138.6(2)
B5 B1 B6 B9 -38.4(2)
B5 B1 B6 B10 -106.5(2)
B5 B6 B9 C8 -42.9(2)
B5 B6 B9 B10 -142.2(2)
B5 B6 B10 O1 153.3(2)
B5 B6 B10 B2 -98.7(2)
B5 B6 B10 B9 36.3(2)
B5 B6 B10 B11 -59.8(3)
B5 B9 B10 O1 -118.9(2)
B5 B9 B10 B2 7.8(3)
B5 B9 B10 B6 -33.22(19)
B5 B9 B10 B11 67.2(2)
B6 N1 C12 O1 0.6(3)
B6 N1 C12 C13 178.4(2)
B6 B1 B2 B3 -136.7(2)
B6 B1 B2 B10 -30.49(18)
B6 B1 B2 B11 -97.9(2)
B6 B1 B3 C7 -54.2(2)
B6 B1 B3 B2 39.2(2)
B6 B1 B3 B4 -96.6(2)
B6 B1 B3 B11 1.7(3)
B6 B1 B4 C7 59.5(2)
B6 B1 B4 C8 3.8(2)
B6 B1 B4 B3 101.8(2)
B6 B1 B4 B5 -38.84(18)
B6 B1 B5 C8 92.0(2)
B6 B1 B5 B4 134.6(2)
B6 B1 B5 B9 36.73(19)
B6 B2 B3 C7 62.8(2)
B6 B2 B3 B1 -37.50(19)
B6 B2 B3 B4 2.0(3)
B6 B2 B3 B11 100.4(2)
B6 B2 B10 O1 91.7(2)
B6 B2 B10 B9 -39.39(18)
B6 B2 B10 B11 -134.0(2)
B6 B2 B11 C7 -57.5(2)
B6 B2 B11 B3 -99.7(2)
B6 B2 B11 B10 39.26(17)
B6 B5 B9 C8 130.3(2)
B6 B5 B9 B10 32.97(18)
B6 B9 B10 O1 -85.6(2)
B6 B9 B10 B2 41.05(18)
B6 B9 B10 B11 100.4(2)
B6 B10 B11 C7 57.3(2)
B6 B10 B11 B2 -41.45(19)
B6 B10 B11 B3 -5.5(3)
B9 C8 B4 C7 -104.6(3)
B9 C8 B4 B1 -8.0(3)
B9 C8 B4 B3 -70.5(3)
B9 C8 B4 B5 35.6(2)
B9 C8 B5 B1 -103.0(2)
B9 C8 B5 B4 -145.7(2)
B9 C8 B5 B6 -41.57(19)
B9 B5 B6 N1 98.6(3)
B9 B5 B6 B1 -138.7(2)
B9 B5 B6 B2 -101.6(2)
B9 B5 B6 B10 -36.8(2)
B9 B6 B10 O1 117.0(2)
B9 B6 B10 B2 -135.00(19)
B9 B6 B10 B11 -96.1(2)
B9 B10 B11 C7 -3.7(2)
B9 B10 B11 B2 -102.4(2)
B9 B10 B11 B3 -66.5(2)
B10 O1 C12 N1 0.6(3)
B10 O1 C12 C13 -177.4(2)
B10 B2 B3 C7 1.9(2)
B10 B2 B3 B1 -98.4(2)
B10 B2 B3 B4 -59.0(3)
B10 B2 B3 B11 39.5(2)
B10 B2 B6 N1 -86.7(2)
B10 B2 B6 B1 145.1(2)
B10 B2 B6 B5 107.5(2)
B10 B2 B6 B9 41.71(18)
B10 B2 B11 C7 -96.8(2)
B10 B2 B11 B3 -138.9(2)
B10 B6 B9 C8 99.3(2)
B10 B6 B9 B5 142.2(2)
B11 C7 C8 B4 -109.5(2)
B11 C7 C8 B5 -72.2(3)
B11 C7 C8 B9 0.6(3)
B11 C7 B3 B1 103.6(2)
B11 C7 B3 B2 40.59(18)
B11 C7 B3 B4 146.2(2)
B11 C7 B4 C8 105.9(3)
B11 C7 B4 B1 8.1(3)
B11 C7 B4 B3 -34.8(2)
B11 C7 B4 B5 71.3(3)
B11 B2 B3 C7 -37.63(18)
B11 B2 B3 B1 -137.9(2)
B11 B2 B3 B4 -98.5(2)
B11 B2 B6 N1 -128.8(2)
B11 B2 B6 B1 103.0(2)
B11 B2 B6 B5 65.4(2)
B11 B2 B6 B9 -0.4(2)
B11 B2 B6 B10 -42.11(18)
B11 B2 B10 O1 -134.3(2)
B11 B2 B10 B6 134.0(2)
B11 B2 B10 B9 94.6(2)
B11 B3 B4 C7 27.83(18)
B11 B3 B4 C8 -4.0(2)
B11 B3 B4 B1 -102.6(2)
B11 B3 B4 B5 -66.2(3)
